data_1503697
loop_
_publ_author_name
'Chen, Wen-Hao'
'Qi, Huan-Yang'
'Shi, Yan-Ping'

_publ_section_title
;
 24-Hydroxyoleanane-type triterpenes from the aerial parts and roots of
 Oxytropis falcata.
;
_journal_issue 8
_journal_name_full 'Journal of natural products'
_journal_page_first 1410
_journal_page_last 1413
_journal_paper_doi 10.1021/np900199x
_journal_volume 72
_journal_year 2009
_chemical_absolute_configuration unk
_chemical_formula_sum 'C30 H46 O3'
_chemical_formula_weight 454.67
_chemical_name_systematic
; 
 ? 
;
_space_group_IT_number 4
_symmetry_cell_setting monoclinic
_symmetry_space_group_name_Hall 'P 2yb'
_symmetry_space_group_name_H-M 'P 1 21 1'
_atom_sites_solution_hydrogens geom
_atom_sites_solution_primary direct
_atom_sites_solution_secondary difmap
_audit_creation_method SHELXL-97
_cell_angle_alpha 90.00
_cell_angle_beta 98.411(4)
_cell_angle_gamma 90.00
_cell_formula_units_Z 4
_cell_length_a 12.3700(9)
_cell_length_b 7.2582(5)
_cell_length_c 29.428(2)
_cell_measurement_reflns_used 2616
_cell_measurement_temperature 296(2)
_cell_measurement_theta_max 20.69
_cell_measurement_theta_min 2.89
_cell_volume 2613.7(3)
_computing_cell_refinement 'Bruker SMART'
_computing_data_collection 'Bruker SMART'
_computing_data_reduction 'Bruker SAINT'
_computing_molecular_graphics 'Bruker SHELXTL'
_computing_publication_material 'Bruker SHELXTL'
_computing_structure_refinement 'SHELXL-97 (Sheldrick, 1997)'
_computing_structure_solution 'SHELXS-97 (Sheldrick, 1990)'
_diffrn_ambient_temperature 296(2)
_diffrn_measured_fraction_theta_full 0.994
_diffrn_measured_fraction_theta_max 0.994
_diffrn_measurement_device_type 'CCD area detector'
_diffrn_measurement_method 'phi and omega scans'
_diffrn_radiation_monochromator graphite
_diffrn_radiation_source 'fine-focus sealed tube'
_diffrn_radiation_type MoK\a
_diffrn_radiation_wavelength 0.71073
_diffrn_reflns_av_R_equivalents 0.0279
_diffrn_reflns_av_sigmaI/netI 0.0418
_diffrn_reflns_limit_h_max 13
_diffrn_reflns_limit_h_min -13
_diffrn_reflns_limit_k_max 7
_diffrn_reflns_limit_k_min -7
_diffrn_reflns_limit_l_max 29
_diffrn_reflns_limit_l_min -31
_diffrn_reflns_number 10951
_diffrn_reflns_theta_full 22.38
_diffrn_reflns_theta_max 22.38
_diffrn_reflns_theta_min 1.66
_exptl_absorpt_coefficient_mu 0.072
_exptl_absorpt_correction_type none
_exptl_crystal_colour colorless
_exptl_crystal_density_diffrn 1.155
_exptl_crystal_density_method 'not measured'
_exptl_crystal_description block
_exptl_crystal_F_000 1000
_exptl_crystal_size_max 0.24
_exptl_crystal_size_mid 0.20
_exptl_crystal_size_min 0.18
_refine_diff_density_max 0.383
_refine_diff_density_min -0.162
_refine_diff_density_rms 0.038
_refine_ls_abs_structure_details 'Flack H D (1983), Acta Cryst. A39, 876-881'
_refine_ls_abs_structure_Flack -2.5(15)
_refine_ls_extinction_method none
_refine_ls_goodness_of_fit_ref 1.014
_refine_ls_hydrogen_treatment constr
_refine_ls_matrix_type full
_refine_ls_number_parameters 611
_refine_ls_number_reflns 6154
_refine_ls_number_restraints 1
_refine_ls_restrained_S_all 1.013
_refine_ls_R_factor_all 0.0586
_refine_ls_R_factor_gt 0.0444
_refine_ls_shift/su_max 0.001
_refine_ls_shift/su_mean 0.000
_refine_ls_structure_factor_coef Fsqd
_refine_ls_weighting_details 'calc w=1/[\s^2^(Fo^2^)+(0.0700P)^2^+0.0000P] where P=(Fo^2^+2Fc^2^)/3'
_refine_ls_weighting_scheme calc
_refine_ls_wR_factor_gt 0.1063
_refine_ls_wR_factor_ref 0.1182
_reflns_number_gt 5059
_reflns_number_total 6154
_reflns_threshold_expression >2sigma(I)
_cod_data_source_file np900199x_si_005.cif
_cod_data_source_block p21
_cod_depositor_comments
;
The following automatic conversions were performed:

'_symmetry_cell_setting' value 'Monoclinic' changed to 'monoclinic'
according to /home/saulius/struct/CIF-dictionaries/cif_core.dic
dictionary named 'cif_core.dic' version 2.4.2 from 2011-04-26.

Automatic conversion script
Id: cif_fix_values 1715 2011-07-08 13:25:40Z adriana 
;
_cod_original_cell_volume 2613.8(3)
_cod_original_sg_symbol_H-M P2(1)
_cod_database_code 1503697

loop_
_symmetry_equiv_pos_as_xyz
'x, y, z'
'-x, y+1/2, -z'

loop_
_atom_site_label
_atom_site_type_symbol
_atom_site_fract_x
_atom_site_fract_y
_atom_site_fract_z
_atom_site_U_iso_or_equiv
_atom_site_adp_type
_atom_site_occupancy
_atom_site_symmetry_multiplicity
_atom_site_calc_flag
_atom_site_refinement_flags
C1 C 0.3952(2) 0.3330(4) 0.13658(9) 0.0410(8) Uani 1 1 d .
H1A H 0.4115 0.2105 0.1489 0.049 Uiso 1 1 calc R
H1B H 0.3380 0.3846 0.1520 0.049 Uiso 1 1 calc R
C2 C 0.3533(3) 0.3181(5) 0.08500(10) 0.0430(8) Uani 1 1 d .
H2A H 0.4090 0.2625 0.0694 0.052 Uiso 1 1 calc R
H2B H 0.2890 0.2400 0.0802 0.052 Uiso 1 1 calc R
C3 C 0.3256(3) 0.5045(5) 0.06576(10) 0.0428(8) Uani 1 1 d .
C4 C 0.4167(2) 0.6470(4) 0.07246(10) 0.0384(8) Uani 1 1 d .
C5 C 0.4733(2) 0.6429(4) 0.12356(9) 0.0360(7) Uani 1 1 d .
H5 H 0.4189 0.6978 0.1406 0.043 Uiso 1 1 calc R
C6 C 0.5720(3) 0.7703(5) 0.13399(10) 0.0443(8) Uani 1 1 d .
H6A H 0.5585 0.8834 0.1165 0.053 Uiso 1 1 calc R
H6B H 0.6358 0.7112 0.1249 0.053 Uiso 1 1 calc R
C7 C 0.5934(3) 0.8150(5) 0.18525(10) 0.0460(8) Uani 1 1 d .
H7A H 0.5336 0.8896 0.1930 0.055 Uiso 1 1 calc R
H7B H 0.6596 0.8880 0.1914 0.055 Uiso 1 1 calc R
C8 C 0.6057(2) 0.6444(4) 0.21660(10) 0.0393(8) Uani 1 1 d .
C9 C 0.5190(2) 0.4961(4) 0.19991(9) 0.0349(7) Uani 1 1 d .
H9 H 0.4498 0.5479 0.2066 0.042 Uiso 1 1 calc R
C10 C 0.4986(2) 0.4540(4) 0.14711(9) 0.0374(7) Uani 1 1 d .
C11 C 0.5375(3) 0.3248(5) 0.23043(9) 0.0460(8) Uani 1 1 d .
H11A H 0.4701 0.2548 0.2276 0.055 Uiso 1 1 calc R
H11B H 0.5922 0.2478 0.2193 0.055 Uiso 1 1 calc R
C12 C 0.5737(3) 0.3670(5) 0.27985(10) 0.0456(8) Uani 1 1 d .
H12 H 0.5785 0.2678 0.3001 0.055 Uiso 1 1 calc R
C13 C 0.5996(2) 0.5304(5) 0.29801(10) 0.0401(8) Uani 1 1 d .
C14 C 0.5889(2) 0.7020(4) 0.26732(10) 0.0397(8) Uani 1 1 d .
C15 C 0.6736(3) 0.8524(5) 0.28617(10) 0.0523(9) Uani 1 1 d .
H15A H 0.7435 0.8219 0.2769 0.063 Uiso 1 1 calc R
H15B H 0.6503 0.9696 0.2722 0.063 Uiso 1 1 calc R
C16 C 0.6892(3) 0.8744(5) 0.33832(10) 0.0557(9) Uani 1 1 d .
H16A H 0.6216 0.9182 0.3476 0.067 Uiso 1 1 calc R
H16B H 0.7452 0.9662 0.3474 0.067 Uiso 1 1 calc R
C17 C 0.7226(3) 0.6918(5) 0.36335(11) 0.0528(9) Uani 1 1 d .
C18 C 0.6304(2) 0.5491(5) 0.35009(10) 0.0470(8) Uani 1 1 d .
H18 H 0.6613 0.4297 0.3608 0.056 Uiso 1 1 calc R
C19 C 0.5310(2) 0.5784(6) 0.37470(10) 0.0556(9) Uani 1 1 d .
H19A H 0.4931 0.6888 0.3626 0.067 Uiso 1 1 calc R
H19B H 0.4814 0.4754 0.3677 0.067 Uiso 1 1 calc R
C20 C 0.5580(3) 0.5970(6) 0.42678(11) 0.0635(11) Uani 1 1 d .
C21 C 0.6365(3) 0.7584(7) 0.43671(12) 0.0719(12) Uani 1 1 d .
H21A H 0.6002 0.8709 0.4251 0.086 Uiso 1 1 calc R
H21B H 0.6568 0.7713 0.4697 0.086 Uiso 1 1 calc R
C22 C 0.7374(3) 0.7318(6) 0.41495(13) 0.0678(12) Uani 1 1 d .
C23 C 0.3676(3) 0.8399(5) 0.06223(11) 0.0508(9) Uani 1 1 d .
H23A H 0.3278 0.8423 0.0317 0.076 Uiso 1 1 calc R
H23B H 0.4253 0.9295 0.0647 0.076 Uiso 1 1 calc R
H23C H 0.3190 0.8684 0.0839 0.076 Uiso 1 1 calc R
C24 C 0.4983(3) 0.6047(5) 0.03850(9) 0.0454(8) Uani 1 1 d .
H24A H 0.5442 0.7118 0.0364 0.054 Uiso 1 1 calc R
H24B H 0.5451 0.5035 0.0505 0.054 Uiso 1 1 calc R
C25 C 0.5935(2) 0.3474(5) 0.13024(10) 0.0464(8) Uani 1 1 d .
H25A H 0.6192 0.2534 0.1521 0.070 Uiso 1 1 calc R
H25B H 0.6520 0.4311 0.1271 0.070 Uiso 1 1 calc R
H25C H 0.5681 0.2916 0.1011 0.070 Uiso 1 1 calc R
C26 C 0.7226(2) 0.5676(5) 0.21668(10) 0.0521(9) Uani 1 1 d .
H26A H 0.7317 0.4574 0.2349 0.078 Uiso 1 1 calc R
H26B H 0.7752 0.6579 0.2294 0.078 Uiso 1 1 calc R
H26C H 0.7334 0.5399 0.1858 0.078 Uiso 1 1 calc R
C27 C 0.4740(3) 0.7855(5) 0.26901(11) 0.0542(9) Uani 1 1 d .
H27A H 0.4201 0.6896 0.2644 0.081 Uiso 1 1 calc R
H27B H 0.4583 0.8763 0.2453 0.081 Uiso 1 1 calc R
H27C H 0.4726 0.8422 0.2984 0.081 Uiso 1 1 calc R
C28 C 0.8293(3) 0.6202(7) 0.35026(13) 0.0726(12) Uani 1 1 d .
H28A H 0.8831 0.7165 0.3541 0.109 Uiso 1 1 calc R
H28B H 0.8177 0.5811 0.3188 0.109 Uiso 1 1 calc R
H28C H 0.8546 0.5179 0.3696 0.109 Uiso 1 1 calc R
C29 C 0.4528(3) 0.6352(8) 0.44725(13) 0.0923(16) Uani 1 1 d .
H29A H 0.4703 0.6503 0.4799 0.138 Uiso 1 1 calc R
H29B H 0.4034 0.5335 0.4407 0.138 Uiso 1 1 calc R
H29C H 0.4191 0.7456 0.4340 0.138 Uiso 1 1 calc R
C30 C 0.6106(4) 0.4215(7) 0.44862(12) 0.0843(14) Uani 1 1 d .
H30A H 0.6787 0.3999 0.4375 0.126 Uiso 1 1 calc R
H30B H 0.5625 0.3189 0.4407 0.126 Uiso 1 1 calc R
H30C H 0.6236 0.4354 0.4814 0.126 Uiso 1 1 calc R
C1' C -0.1374(2) -0.0110(5) 0.13047(10) 0.0479(9) Uani 1 1 d .
H1'1 H -0.1331 -0.1394 0.1397 0.057 Uiso 1 1 calc R
H1'2 H -0.1870 0.0504 0.1482 0.057 Uiso 1 1 calc R
C2' C -0.1841(3) 0.0004(5) 0.07954(11) 0.0514(9) Uani 1 1 d .
H2'1 H -0.1378 -0.0676 0.0615 0.062 Uiso 1 1 calc R
H2'2 H -0.2565 -0.0539 0.0744 0.062 Uiso 1 1 calc R
C3' C -0.1900(3) 0.1975(5) 0.06505(10) 0.0422(8) Uani 1 1 d .
C4' C -0.0853(2) 0.3100(4) 0.07234(9) 0.0404(8) Uani 1 1 d .
C5' C -0.0303(2) 0.2755(4) 0.12299(9) 0.0381(8) Uani 1 1 d .
H5' H -0.0787 0.3385 0.1415 0.046 Uiso 1 1 calc R
C6' C 0.0800(2) 0.3729(5) 0.13591(9) 0.0430(8) Uani 1 1 d .
H6'1 H 0.1371 0.3018 0.1248 0.052 Uiso 1 1 calc R
H6'2 H 0.0774 0.4935 0.1216 0.052 Uiso 1 1 calc R
C7' C 0.1057(3) 0.3937(5) 0.18790(10) 0.0457(8) Uani 1 1 d .
H7'1 H 0.0533 0.4783 0.1980 0.055 Uiso 1 1 calc R
H7'2 H 0.1776 0.4488 0.1954 0.055 Uiso 1 1 calc R
C8' C 0.1037(2) 0.2137(4) 0.21499(10) 0.0369(8) Uani 1 1 d .
C9' C 0.0025(2) 0.0956(4) 0.19545(9) 0.0369(7) Uani 1 1 d .
H9' H -0.0602 0.1621 0.2043 0.044 Uiso 1 1 calc R
C10' C -0.0236(2) 0.0761(4) 0.14199(9) 0.0387(8) Uani 1 1 d .
C11' C 0.0049(3) -0.0888(5) 0.22133(10) 0.0545(9) Uani 1 1 d .
H11C H -0.0687 -0.1384 0.2180 0.065 Uiso 1 1 calc R
H11D H 0.0498 -0.1753 0.2073 0.065 Uiso 1 1 calc R
C12' C 0.0484(3) -0.0730(5) 0.27168(10) 0.0476(8) Uani 1 1 d .
H12' H 0.0450 -0.1785 0.2893 0.057 Uiso 1 1 calc R
C13' C 0.0908(2) 0.0749(5) 0.29336(10) 0.0389(8) Uani 1 1 d .
C14' C 0.0956(2) 0.2578(4) 0.26752(10) 0.0378(8) Uani 1 1 d .
C15' C 0.1926(2) 0.3788(5) 0.28853(10) 0.0472(8) Uani 1 1 d .
H15C H 0.2580 0.3373 0.2769 0.057 Uiso 1 1 calc R
H15D H 0.1788 0.5049 0.2784 0.057 Uiso 1 1 calc R
C16' C 0.2139(3) 0.3759(5) 0.34081(10) 0.0527(9) Uani 1 1 d .
H16C H 0.1519 0.4301 0.3526 0.063 Uiso 1 1 calc R
H16D H 0.2777 0.4504 0.3514 0.063 Uiso 1 1 calc R
C17' C 0.2325(3) 0.1790(5) 0.36006(11) 0.0510(9) Uani 1 1 d .
C18' C 0.1260(2) 0.0661(5) 0.34523(10) 0.0468(8) Uani 1 1 d .
H18' H 0.1445 -0.0629 0.3524 0.056 Uiso 1 1 calc R
C19' C 0.0340(2) 0.1156(6) 0.37256(10) 0.0571(10) Uani 1 1 d .
H19C H -0.0266 0.0317 0.3639 0.069 Uiso 1 1 calc R
H19D H 0.0085 0.2390 0.3641 0.069 Uiso 1 1 calc R
C20' C 0.0668(3) 0.1077(7) 0.42482(11) 0.0705(12) Uani 1 1 d .
C21' C 0.1621(3) 0.2414(7) 0.43719(12) 0.0782(13) Uani 1 1 d .
H21C H 0.1379 0.3658 0.4290 0.094 Uiso 1 1 calc R
H21D H 0.1859 0.2380 0.4701 0.094 Uiso 1 1 calc R
C22' C 0.2569(3) 0.1929(6) 0.41246(13) 0.0678(11) Uani 1 1 d .
C23' C -0.1129(3) 0.5133(5) 0.06553(10) 0.0564(10) Uani 1 1 d .
H23D H -0.1567 0.5309 0.0361 0.085 Uiso 1 1 calc R
H23E H -0.0466 0.5832 0.0669 0.085 Uiso 1 1 calc R
H23F H -0.1527 0.5543 0.0893 0.085 Uiso 1 1 calc R
C24' C -0.0145(2) 0.2506(5) 0.03576(9) 0.0452(8) Uani 1 1 d .
H24C H 0.0568 0.3082 0.0426 0.054 Uiso 1 1 calc R
H24D H -0.0041 0.1182 0.0374 0.054 Uiso 1 1 calc R
C25' C 0.0576(3) -0.0466(5) 0.12096(10) 0.0508(9) Uani 1 1 d .
H25D H 0.0257 -0.0842 0.0907 0.076 Uiso 1 1 calc R
H25E H 0.0744 -0.1535 0.1399 0.076 Uiso 1 1 calc R
H25F H 0.1235 0.0214 0.1192 0.076 Uiso 1 1 calc R
C26' C 0.2101(2) 0.1082(5) 0.21157(11) 0.0534(9) Uani 1 1 d .
H26D H 0.2079 -0.0096 0.2263 0.080 Uiso 1 1 calc R
H26E H 0.2712 0.1776 0.2265 0.080 Uiso 1 1 calc R
H26F H 0.2175 0.0907 0.1798 0.080 Uiso 1 1 calc R
C27' C -0.0102(2) 0.3646(5) 0.27297(10) 0.0500(9) Uani 1 1 d .
H27D H -0.0713 0.2815 0.2689 0.075 Uiso 1 1 calc R
H27E H -0.0218 0.4605 0.2503 0.075 Uiso 1 1 calc R
H27F H -0.0032 0.4180 0.3031 0.075 Uiso 1 1 calc R
C28' C 0.3276(3) 0.0868(7) 0.34213(12) 0.0696(11) Uani 1 1 d .
H28D H 0.3887 0.1698 0.3450 0.104 Uiso 1 1 calc R
H28E H 0.3068 0.0549 0.3104 0.104 Uiso 1 1 calc R
H28F H 0.3478 -0.0227 0.3596 0.104 Uiso 1 1 calc R
C29' C -0.0298(4) 0.1695(9) 0.44847(14) 0.1092(19) Uani 1 1 d .
H29D H -0.0468 0.2960 0.4410 0.164 Uiso 1 1 calc R
H29E H -0.0108 0.1571 0.4811 0.164 Uiso 1 1 calc R
H29F H -0.0923 0.0941 0.4381 0.164 Uiso 1 1 calc R
C30' C 0.1010(4) -0.0867(7) 0.44134(13) 0.0893(15) Uani 1 1 d .
H30D H 0.1228 -0.0855 0.4740 0.134 Uiso 1 1 calc R
H30E H 0.1610 -0.1270 0.4266 0.134 Uiso 1 1 calc R
H30F H 0.0405 -0.1694 0.4338 0.134 Uiso 1 1 calc R
O1 O 0.23408(18) 0.5402(4) 0.04679(8) 0.0641(7) Uani 1 1 d .
O2 O 0.8279(2) 0.7365(6) 0.43705(10) 0.1113(14) Uani 1 1 d .
O3 O 0.4461(2) 0.5583(4) -0.00596(8) 0.0770(8) Uani 1 1 d .
H3 H 0.4064 0.6435 -0.0164 0.115 Uiso 1 1 calc R
O1' O -0.27592(18) 0.2676(4) 0.04807(7) 0.0606(7) Uani 1 1 d .
O2' O 0.3478(2) 0.1667(5) 0.43262(9) 0.0979(11) Uani 1 1 d .
O3' O -0.06201(19) 0.2992(3) -0.00928(7) 0.0559(6) Uani 1 1 d .
H3' H -0.1113 0.2268 -0.0184 0.084 Uiso 1 1 calc R

loop_
_atom_site_aniso_label
_atom_site_aniso_U_11
_atom_site_aniso_U_22
_atom_site_aniso_U_33
_atom_site_aniso_U_23
_atom_site_aniso_U_13
_atom_site_aniso_U_12
C1 0.0519(19) 0.0312(19) 0.0411(17) 0.0021(14) 0.0108(15) -0.0002(16)
C2 0.0505(19) 0.034(2) 0.0440(19) 0.0008(15) 0.0059(15) -0.0051(16)
C3 0.050(2) 0.040(2) 0.0403(18) -0.0046(15) 0.0114(16) 0.0024(17)
C4 0.0468(18) 0.031(2) 0.0381(18) 0.0018(14) 0.0100(14) 0.0015(15)
C5 0.0461(18) 0.0260(19) 0.0365(17) 0.0009(13) 0.0081(14) 0.0008(15)
C6 0.055(2) 0.035(2) 0.0428(18) 0.0068(15) 0.0079(15) -0.0051(17)
C7 0.0533(19) 0.038(2) 0.0459(19) 0.0010(15) 0.0063(15) -0.0083(16)
C8 0.0427(18) 0.034(2) 0.0415(18) 0.0038(14) 0.0071(14) -0.0013(15)
C9 0.0396(17) 0.0282(19) 0.0388(17) 0.0043(14) 0.0115(14) 0.0030(14)
C10 0.0391(17) 0.0340(19) 0.0409(18) 0.0010(14) 0.0120(14) -0.0013(15)
C11 0.066(2) 0.035(2) 0.0376(18) 0.0033(15) 0.0082(16) 0.0009(17)
C12 0.062(2) 0.033(2) 0.0431(19) 0.0073(16) 0.0122(16) 0.0056(17)
C13 0.0426(18) 0.041(2) 0.0378(18) 0.0036(16) 0.0087(14) 0.0069(17)
C14 0.0426(17) 0.035(2) 0.0410(18) -0.0040(14) 0.0038(14) -0.0001(15)
C15 0.069(2) 0.038(2) 0.049(2) -0.0008(16) 0.0053(17) -0.0092(18)
C16 0.066(2) 0.051(3) 0.047(2) -0.0062(17) -0.0026(17) -0.0092(19)
C17 0.051(2) 0.063(3) 0.041(2) 0.0014(17) -0.0017(16) -0.0058(19)
C18 0.0515(19) 0.049(2) 0.0395(19) 0.0008(16) 0.0039(15) 0.0057(18)
C19 0.051(2) 0.066(3) 0.050(2) -0.0044(18) 0.0091(16) -0.0060(19)
C20 0.077(2) 0.079(3) 0.036(2) -0.0072(19) 0.0126(18) -0.004(2)
C21 0.085(3) 0.087(3) 0.042(2) -0.013(2) 0.000(2) -0.013(3)
C22 0.071(3) 0.071(3) 0.057(2) 0.003(2) -0.008(2) -0.015(2)
C23 0.065(2) 0.040(2) 0.0467(19) 0.0016(16) 0.0045(16) 0.0013(18)
C24 0.059(2) 0.046(2) 0.0326(18) -0.0013(15) 0.0111(15) 0.0042(17)
C25 0.0538(19) 0.038(2) 0.0484(19) 0.0018(16) 0.0121(15) 0.0092(17)
C26 0.0480(18) 0.061(3) 0.048(2) -0.0044(18) 0.0097(15) -0.0004(18)
C27 0.063(2) 0.054(2) 0.0456(19) -0.0064(17) 0.0060(16) 0.0125(19)
C28 0.049(2) 0.091(3) 0.077(3) 0.009(2) 0.0054(19) 0.003(2)
C29 0.094(3) 0.128(5) 0.061(3) -0.021(3) 0.032(2) -0.009(3)
C30 0.113(3) 0.088(4) 0.052(2) 0.011(2) 0.011(2) -0.015(3)
C1' 0.058(2) 0.042(2) 0.0434(19) 0.0002(16) 0.0072(16) -0.0147(17)
C2' 0.057(2) 0.051(3) 0.046(2) -0.0009(17) 0.0047(16) -0.0152(18)
C3' 0.048(2) 0.051(2) 0.0282(17) -0.0048(15) 0.0094(15) -0.0016(18)
C4' 0.0512(19) 0.034(2) 0.0364(17) -0.0021(14) 0.0081(14) -0.0004(16)
C5' 0.0476(18) 0.0322(19) 0.0358(17) -0.0039(14) 0.0105(14) -0.0036(15)
C6' 0.0528(19) 0.036(2) 0.0415(18) 0.0017(15) 0.0125(15) -0.0104(16)
C7' 0.0528(19) 0.040(2) 0.0447(19) -0.0058(16) 0.0088(15) -0.0139(17)
C8' 0.0381(17) 0.036(2) 0.0372(17) -0.0017(14) 0.0084(14) -0.0027(15)
C9' 0.0472(17) 0.0304(19) 0.0345(16) -0.0026(14) 0.0102(14) -0.0087(15)
C10' 0.0520(18) 0.0300(19) 0.0344(17) -0.0040(14) 0.0076(14) -0.0081(16)
C11' 0.081(2) 0.041(2) 0.0421(19) 0.0049(16) 0.0110(17) -0.0163(19)
C12' 0.065(2) 0.038(2) 0.0385(19) 0.0070(16) 0.0060(16) -0.0063(18)
C13' 0.0408(17) 0.040(2) 0.0364(17) -0.0009(16) 0.0076(14) -0.0029(16)
C14' 0.0379(17) 0.0364(19) 0.0390(17) -0.0065(15) 0.0057(14) -0.0020(15)
C15' 0.0514(19) 0.044(2) 0.0452(19) -0.0044(16) 0.0027(15) -0.0076(17)
C16' 0.0484(19) 0.060(3) 0.047(2) -0.0089(18) -0.0016(15) -0.0137(18)
C17' 0.046(2) 0.063(3) 0.043(2) -0.0027(17) 0.0032(16) -0.0032(18)
C18' 0.0522(19) 0.048(2) 0.0391(18) 0.0011(16) 0.0043(15) -0.0013(18)
C19' 0.053(2) 0.077(3) 0.043(2) -0.0023(18) 0.0105(16) -0.008(2)
C20' 0.074(3) 0.102(4) 0.036(2) -0.004(2) 0.0108(18) -0.012(3)
C21' 0.087(3) 0.106(4) 0.039(2) -0.008(2) 0.001(2) -0.013(3)
C22' 0.071(3) 0.077(3) 0.050(2) 0.007(2) -0.005(2) -0.009(2)
C23' 0.076(2) 0.044(2) 0.047(2) 0.0005(16) 0.0037(17) 0.0025(19)
C24' 0.0543(19) 0.045(2) 0.0386(18) 0.0029(15) 0.0134(15) -0.0043(17)
C25' 0.069(2) 0.040(2) 0.0439(19) -0.0064(16) 0.0087(16) 0.0030(19)
C26' 0.053(2) 0.061(3) 0.049(2) -0.0038(17) 0.0173(16) 0.0027(18)
C27' 0.057(2) 0.049(2) 0.0446(19) -0.0088(16) 0.0107(15) 0.0117(18)
C28' 0.053(2) 0.082(3) 0.072(3) 0.000(2) 0.0032(19) 0.006(2)
C29' 0.115(4) 0.165(6) 0.055(3) -0.013(3) 0.038(2) -0.002(4)
C30' 0.103(3) 0.110(4) 0.054(2) 0.021(3) 0.009(2) -0.016(3)
O1 0.0475(14) 0.0666(19) 0.0750(17) 0.0152(14) -0.0021(12) -0.0017(14)
O2 0.079(2) 0.183(4) 0.0645(18) 0.001(2) -0.0136(16) -0.035(2)
O3 0.0853(19) 0.088(2) 0.0597(16) -0.0122(15) 0.0161(14) 0.0235(17)
O1' 0.0532(14) 0.0791(19) 0.0486(14) -0.0060(13) 0.0044(11) 0.0052(14)
O2' 0.0738(18) 0.139(3) 0.0701(19) 0.0101(19) -0.0263(16) -0.010(2)
O3' 0.0780(17) 0.0580(17) 0.0316(12) 0.0032(11) 0.0074(11) -0.0120(13)

loop_
_atom_type_symbol
_atom_type_description
_atom_type_scat_dispersion_real
_atom_type_scat_dispersion_imag
_atom_type_scat_source
C C 0.0033 0.0016 'International Tables Vol C Tables 4.2.6.8 and 6.1.1.4'
H H 0.0000 0.0000 'International Tables Vol C Tables 4.2.6.8 and 6.1.1.4'
O O 0.0106 0.0060 'International Tables Vol C Tables 4.2.6.8 and 6.1.1.4'

loop_
_geom_angle_atom_site_label_1
_geom_angle_atom_site_label_2
_geom_angle_atom_site_label_3
_geom_angle
C2 C1 C10 112.9(2)
C2 C1 H1A 109.0
C10 C1 H1A 109.0
C2 C1 H1B 109.0
C10 C1 H1B 109.0
H1A C1 H1B 107.8
C3 C2 C1 109.7(3)
C3 C2 H2A 109.7
C1 C2 H2A 109.7
C3 C2 H2B 109.7
C1 C2 H2B 109.7
H2A C2 H2B 108.2
O1 C3 C2 121.1(3)
O1 C3 C4 122.5(3)
C2 C3 C4 116.4(3)
C3 C4 C23 109.2(3)
C3 C4 C24 108.7(2)
C23 C4 C24 109.2(3)
C3 C4 C5 109.3(2)
C23 C4 C5 108.3(2)
C24 C4 C5 112.0(2)
C6 C5 C10 110.1(2)
C6 C5 C4 114.5(2)
C10 C5 C4 118.7(2)
C6 C5 H5 103.9
C10 C5 H5 103.9
C4 C5 H5 103.9
C5 C6 C7 110.2(2)
C5 C6 H6A 109.6
C7 C6 H6A 109.6
C5 C6 H6B 109.6
C7 C6 H6B 109.6
H6A C6 H6B 108.1
C6 C7 C8 114.1(3)
C6 C7 H7A 108.7
C8 C7 H7A 108.7
C6 C7 H7B 108.7
C8 C7 H7B 108.7
H7A C7 H7B 107.6
C7 C8 C9 111.5(2)
C7 C8 C26 107.5(3)
C9 C8 C26 110.7(3)
C7 C8 C14 109.6(3)
C9 C8 C14 107.5(2)
C26 C8 C14 110.0(2)
C11 C9 C8 109.9(2)
C11 C9 C10 114.3(2)
C8 C9 C10 117.0(2)
C11 C9 H9 104.7
C8 C9 H9 104.7
C10 C9 H9 104.7
C1 C10 C25 107.2(3)
C1 C10 C5 107.9(2)
C25 C10 C5 114.3(2)
C1 C10 C9 108.6(2)
C25 C10 C9 113.3(2)
C5 C10 C9 105.3(2)
C12 C11 C9 113.8(3)
C12 C11 H11A 108.8
C9 C11 H11A 108.8
C12 C11 H11B 108.8
C9 C11 H11B 108.8
H11A C11 H11B 107.7
C13 C12 C11 126.9(3)
C13 C12 H12 116.6
C11 C12 H12 116.6
C12 C13 C18 119.7(3)
C12 C13 C14 119.8(3)
C18 C13 C14 120.4(3)
C13 C14 C27 107.4(3)
C13 C14 C15 111.3(2)
C27 C14 C15 106.6(3)
C13 C14 C8 109.1(2)
C27 C14 C8 112.2(2)
C15 C14 C8 110.2(2)
C16 C15 C14 114.3(3)
C16 C15 H15A 108.7
C14 C15 H15A 108.7
C16 C15 H15B 108.7
C14 C15 H15B 108.7
H15A C15 H15B 107.6
C15 C16 C17 112.1(3)
C15 C16 H16A 109.2
C17 C16 H16A 109.2
C15 C16 H16B 109.2
C17 C16 H16B 109.2
H16A C16 H16B 107.9
C28 C17 C22 109.5(3)
C28 C17 C16 110.7(3)
C22 C17 C16 107.2(3)
C28 C17 C18 110.0(3)
C22 C17 C18 110.7(3)
C16 C17 C18 108.6(3)
C13 C18 C19 112.7(2)
C13 C18 C17 112.2(3)
C19 C18 C17 113.6(3)
C13 C18 H18 105.8
C19 C18 H18 105.8
C17 C18 H18 105.8
C20 C19 C18 114.5(2)
C20 C19 H19A 108.6
C18 C19 H19A 108.6
C20 C19 H19B 108.6
C18 C19 H19B 108.6
H19A C19 H19B 107.6
C21 C20 C19 107.5(3)
C21 C20 C30 109.9(3)
C19 C20 C30 111.5(3)
C21 C20 C29 109.8(3)
C19 C20 C29 109.6(3)
C30 C20 C29 108.6(3)
C22 C21 C20 111.5(3)
C22 C21 H21A 109.3
C20 C21 H21A 109.3
C22 C21 H21B 109.3
C20 C21 H21B 109.3
H21A C21 H21B 108.0
O2 C22 C21 122.0(4)
O2 C22 C17 120.4(4)
C21 C22 C17 117.6(3)
C4 C23 H23A 109.5
C4 C23 H23B 109.5
H23A C23 H23B 109.5
C4 C23 H23C 109.5
H23A C23 H23C 109.5
H23B C23 H23C 109.5
O3 C24 C4 113.1(2)
O3 C24 H24A 109.0
C4 C24 H24A 109.0
O3 C24 H24B 109.0
C4 C24 H24B 109.0
H24A C24 H24B 107.8
C10 C25 H25A 109.5
C10 C25 H25B 109.5
H25A C25 H25B 109.5
C10 C25 H25C 109.5
H25A C25 H25C 109.5
H25B C25 H25C 109.5
C8 C26 H26A 109.5
C8 C26 H26B 109.5
H26A C26 H26B 109.5
C8 C26 H26C 109.5
H26A C26 H26C 109.5
H26B C26 H26C 109.5
C14 C27 H27A 109.5
C14 C27 H27B 109.5
H27A C27 H27B 109.5
C14 C27 H27C 109.5
H27A C27 H27C 109.5
H27B C27 H27C 109.5
C17 C28 H28A 109.5
C17 C28 H28B 109.5
H28A C28 H28B 109.5
C17 C28 H28C 109.5
H28A C28 H28C 109.5
H28B C28 H28C 109.5
C20 C29 H29A 109.5
C20 C29 H29B 109.5
H29A C29 H29B 109.5
C20 C29 H29C 109.5
H29A C29 H29C 109.5
H29B C29 H29C 109.5
C20 C30 H30A 109.5
C20 C30 H30B 109.5
H30A C30 H30B 109.5
C20 C30 H30C 109.5
H30A C30 H30C 109.5
H30B C30 H30C 109.5
C2' C1' C10' 113.4(3)
C2' C1' H1'1 108.9
C10' C1' H1'1 108.9
C2' C1' H1'2 108.9
C10' C1' H1'2 108.9
H1'1 C1' H1'2 107.7
C3' C2' C1' 109.1(3)
C3' C2' H2'1 109.9
C1' C2' H2'1 109.9
C3' C2' H2'2 109.9
C1' C2' H2'2 109.9
H2'1 C2' H2'2 108.3
O1' C3' C2' 121.4(3)
O1' C3' C4' 120.6(3)
C2' C3' C4' 118.0(3)
C3' C4' C23' 109.4(3)
C3' C4' C24' 108.1(2)
C23' C4' C24' 108.5(3)
C3' C4' C5' 106.9(2)
C23' C4' C5' 109.8(2)
C24' C4' C5' 114.0(2)
C6' C5' C10' 110.0(2)
C6' C5' C4' 114.1(2)
C10' C5' C4' 119.1(2)
C6' C5' H5' 103.9
C10' C5' H5' 103.9
C4' C5' H5' 103.9
C7' C6' C5' 110.0(2)
C7' C6' H6'1 109.7
C5' C6' H6'1 109.7
C7' C6' H6'2 109.7
C5' C6' H6'2 109.7
H6'1 C6' H6'2 108.2
C6' C7' C8' 114.9(3)
C6' C7' H7'1 108.5
C8' C7' H7'1 108.5
C6' C7' H7'2 108.5
C8' C7' H7'2 108.5
H7'1 C7' H7'2 107.5
C7' C8' C26' 108.1(3)
C7' C8' C9' 110.6(2)
C26' C8' C9' 110.5(3)
C7' C8' C14' 109.9(2)
C26' C8' C14' 109.8(2)
C9' C8' C14' 107.9(2)
C11' C9' C8' 109.9(2)
C11' C9' C10' 113.9(2)
C8' C9' C10' 117.2(2)
C11' C9' H9' 104.8
C8' C9' H9' 104.8
C10' C9' H9' 104.8
C1' C10' C25' 107.7(3)
C1' C10' C5' 107.8(3)
C25' C10' C5' 113.5(3)
C1' C10' C9' 107.9(2)
C25' C10' C9' 113.9(2)
C5' C10' C9' 105.7(2)
C12' C11' C9' 113.5(3)
C12' C11' H11C 108.9
C9' C11' H11C 108.9
C12' C11' H11D 108.9
C9' C11' H11D 108.9
H11C C11' H11D 107.7
C13' C12' C11' 126.8(3)
C13' C12' H12' 116.6
C11' C12' H12' 116.6
C12' C13' C18' 119.0(3)
C12' C13' C14' 120.4(3)
C18' C13' C14' 120.4(3)
C13' C14' C15' 112.2(2)
C13' C14' C27' 106.7(2)
C15' C14' C27' 107.1(3)
C13' C14' C8' 108.6(2)
C15' C14' C8' 110.3(2)
C27' C14' C8' 112.0(2)
C16' C15' C14' 114.0(3)
C16' C15' H15C 108.8
C14' C15' H15C 108.8
C16' C15' H15D 108.8
C14' C15' H15D 108.8
H15C C15' H15D 107.7
C15' C16' C17' 112.3(3)
C15' C16' H16C 109.2
C17' C16' H16C 109.2
C15' C16' H16D 109.2
C17' C16' H16D 109.2
H16C C16' H16D 107.9
C28' C17' C22' 109.3(3)
C28' C17' C16' 111.3(3)
C22' C17' C16' 107.8(3)
C28' C17' C18' 109.8(3)
C22' C17' C18' 110.5(3)
C16' C17' C18' 108.0(3)
C13' C18' C19' 113.0(2)
C13' C18' C17' 111.3(3)
C19' C18' C17' 113.2(3)
C13' C18' H18' 106.2
C19' C18' H18' 106.2
C17' C18' H18' 106.2
C18' C19' C20' 114.2(3)
C18' C19' H19C 108.7
C20' C19' H19C 108.7
C18' C19' H19D 108.7
C20' C19' H19D 108.7
H19C C19' H19D 107.6
C21' C20' C30' 110.0(3)
C21' C20' C19' 107.3(3)
C30' C20' C19' 111.9(3)
C21' C20' C29' 109.3(4)
C30' C20' C29' 108.8(4)
C19' C20' C29' 109.5(3)
C22' C21' C20' 111.3(4)
C22' C21' H21C 109.4
C20' C21' H21C 109.4
C22' C21' H21D 109.4
C20' C21' H21D 109.4
H21C C21' H21D 108.0
O2' C22' C21' 122.2(4)
O2' C22' C17' 121.2(4)
C21' C22' C17' 116.6(3)
C4' C23' H23D 109.5
C4' C23' H23E 109.5
H23D C23' H23E 109.5
C4' C23' H23F 109.5
H23D C23' H23F 109.5
H23E C23' H23F 109.5
O3' C24' C4' 112.6(3)
O3' C24' H24C 109.1
C4' C24' H24C 109.1
O3' C24' H24D 109.1
C4' C24' H24D 109.1
H24C C24' H24D 107.8
C10' C25' H25D 109.5
C10' C25' H25E 109.5
H25D C25' H25E 109.5
C10' C25' H25F 109.5
H25D C25' H25F 109.5
H25E C25' H25F 109.5
C8' C26' H26D 109.5
C8' C26' H26E 109.5
H26D C26' H26E 109.5
C8' C26' H26F 109.5
H26D C26' H26F 109.5
H26E C26' H26F 109.5
C14' C27' H27D 109.5
C14' C27' H27E 109.5
H27D C27' H27E 109.5
C14' C27' H27F 109.5
H27D C27' H27F 109.5
H27E C27' H27F 109.5
C17' C28' H28D 109.5
C17' C28' H28E 109.5
H28D C28' H28E 109.5
C17' C28' H28F 109.5
H28D C28' H28F 109.5
H28E C28' H28F 109.5
C20' C29' H29D 109.5
C20' C29' H29E 109.5
H29D C29' H29E 109.5
C20' C29' H29F 109.5
H29D C29' H29F 109.5
H29E C29' H29F 109.5
C20' C30' H30D 109.5
C20' C30' H30E 109.5
H30D C30' H30E 109.5
C20' C30' H30F 109.5
H30D C30' H30F 109.5
H30E C30' H30F 109.5
C24 O3 H3 109.5
C24' O3' H3' 109.5

loop_
_geom_bond_atom_site_label_1
_geom_bond_atom_site_label_2
_geom_bond_distance
C1 C2 1.534(4)
C1 C10 1.544(4)
C1 H1A 0.9700
C1 H1B 0.9700
C2 C3 1.488(5)
C2 H2A 0.9700
C2 H2B 0.9700
C3 O1 1.215(3)
C3 C4 1.521(4)
C4 C23 1.539(5)
C4 C24 1.551(4)
C4 C5 1.564(4)
C5 C6 1.526(4)
C5 C10 1.548(4)
C5 H5 0.9800
C6 C7 1.528(4)
C6 H6A 0.9700
C6 H6B 0.9700
C7 C8 1.538(4)
C7 H7A 0.9700
C7 H7B 0.9700
C8 C9 1.548(4)
C8 C26 1.550(4)
C8 C14 1.593(4)
C9 C11 1.532(4)
C9 C10 1.568(4)
C9 H9 0.9800
C10 C25 1.547(4)
C11 C12 1.489(4)
C11 H11A 0.9700
C11 H11B 0.9700
C12 C13 1.321(4)
C12 H12 0.9300
C13 C18 1.530(4)
C13 C14 1.533(4)
C14 C27 1.553(4)
C14 C15 1.557(4)
C15 C16 1.527(4)
C15 H15A 0.9700
C15 H15B 0.9700
C16 C17 1.543(5)
C16 H16A 0.9700
C16 H16B 0.9700
C17 C28 1.520(5)
C17 C22 1.531(5)
C17 C18 1.547(5)
C18 C19 1.531(4)
C18 H18 0.9800
C19 C20 1.526(4)
C19 H19A 0.9700
C19 H19B 0.9700
C20 C21 1.523(5)
C20 C30 1.528(6)
C20 C29 1.536(5)
C21 C22 1.496(5)
C21 H21A 0.9700
C21 H21B 0.9700
C22 O2 1.210(4)
C23 H23A 0.9600
C23 H23B 0.9600
C23 H23C 0.9600
C24 O3 1.413(3)
C24 H24A 0.9700
C24 H24B 0.9700
C25 H25A 0.9600
C25 H25B 0.9600
C25 H25C 0.9600
C26 H26A 0.9600
C26 H26B 0.9600
C26 H26C 0.9600
C27 H27A 0.9600
C27 H27B 0.9600
C27 H27C 0.9600
C28 H28A 0.9600
C28 H28B 0.9600
C28 H28C 0.9600
C29 H29A 0.9600
C29 H29B 0.9600
C29 H29C 0.9600
C30 H30A 0.9600
C30 H30B 0.9600
C30 H30C 0.9600
C1' C2' 1.528(4)
C1' C10' 1.535(4)
C1' H1'1 0.9700
C1' H1'2 0.9700
C2' C3' 1.492(5)
C2' H2'1 0.9700
C2' H2'2 0.9700
C3' O1' 1.218(4)
C3' C4' 1.519(4)
C4' C23' 1.521(5)
C4' C24' 1.545(4)
C4' C5' 1.565(4)
C5' C6' 1.535(4)
C5' C10' 1.549(4)
C5' H5' 0.9800
C6' C7' 1.524(4)
C6' H6'1 0.9700
C6' H6'2 0.9700
C7' C8' 1.533(4)
C7' H7'1 0.9700
C7' H7'2 0.9700
C8' C26' 1.539(4)
C8' C9' 1.556(4)
C8' C14' 1.596(4)
C9' C11' 1.538(5)
C9' C10' 1.566(4)
C9' H9' 0.9800
C10' C25' 1.539(4)
C11' C12' 1.505(4)
C11' H11C 0.9700
C11' H11D 0.9700
C12' C13' 1.318(5)
C12' H12' 0.9300
C13' C18' 1.526(4)
C13' C14' 1.535(5)
C14' C15' 1.542(4)
C14' C27' 1.550(4)
C15' C16' 1.523(4)
C15' H15C 0.9700
C15' H15D 0.9700
C16' C17' 1.542(5)
C16' H16C 0.9700
C16' H16D 0.9700
C17' C28' 1.514(5)
C17' C22' 1.531(5)
C17' C18' 1.559(4)
C18' C19' 1.529(4)
C18' H18' 0.9800
C19' C20' 1.533(4)
C19' H19C 0.9700
C19' H19D 0.9700
C20' C21' 1.529(6)
C20' C30' 1.532(7)
C20' C29' 1.536(5)
C21' C22' 1.510(5)
C21' H21C 0.9700
C21' H21D 0.9700
C22' O2' 1.207(4)
C23' H23D 0.9600
C23' H23E 0.9600
C23' H23F 0.9600
C24' O3' 1.414(3)
C24' H24C 0.9700
C24' H24D 0.9700
C25' H25D 0.9600
C25' H25E 0.9600
C25' H25F 0.9600
C26' H26D 0.9600
C26' H26E 0.9600
C26' H26F 0.9600
C27' H27D 0.9600
C27' H27E 0.9600
C27' H27F 0.9600
C28' H28D 0.9600
C28' H28E 0.9600
C28' H28F 0.9600
C29' H29D 0.9600
C29' H29E 0.9600
C29' H29F 0.9600
C30' H30D 0.9600
C30' H30E 0.9600
C30' H30F 0.9600
O3 H3 0.8200
O3' H3' 0.8200

loop_
_geom_torsion_atom_site_label_1
_geom_torsion_atom_site_label_2
_geom_torsion_atom_site_label_3
_geom_torsion_atom_site_label_4
_geom_torsion
C10 C1 C2 C3 -59.9(3)
C1 C2 C3 O1 -121.6(3)
C1 C2 C3 C4 56.7(3)
O1 C3 C4 C23 12.9(4)
C2 C3 C4 C23 -165.4(3)
O1 C3 C4 C24 -106.3(3)
C2 C3 C4 C24 75.5(3)
O1 C3 C4 C5 131.2(3)
C2 C3 C4 C5 -47.0(3)
C3 C4 C5 C6 175.8(3)
C23 C4 C5 C6 -65.3(3)
C24 C4 C5 C6 55.2(4)
C3 C4 C5 C10 42.9(3)
C23 C4 C5 C10 161.8(3)
C24 C4 C5 C10 -77.7(3)
C10 C5 C6 C7 -65.3(3)
C4 C5 C6 C7 157.9(3)
C5 C6 C7 C8 54.1(4)
C6 C7 C8 C9 -42.8(4)
C6 C7 C8 C26 78.7(3)
C6 C7 C8 C14 -161.7(2)
C7 C8 C9 C11 177.1(2)
C26 C8 C9 C11 57.4(3)
C14 C8 C9 C11 -62.8(3)
C7 C8 C9 C10 44.5(3)
C26 C8 C9 C10 -75.1(3)
C14 C8 C9 C10 164.7(2)
C2 C1 C10 C25 -69.7(3)
C2 C1 C10 C5 53.9(3)
C2 C1 C10 C9 167.5(2)
C6 C5 C10 C1 178.4(2)
C4 C5 C10 C1 -46.9(3)
C6 C5 C10 C25 -62.4(3)
C4 C5 C10 C25 72.3(3)
C6 C5 C10 C9 62.6(3)
C4 C5 C10 C9 -162.6(2)
C11 C9 C10 C1 60.4(3)
C8 C9 C10 C1 -169.0(2)
C11 C9 C10 C25 -58.6(3)
C8 C9 C10 C25 72.0(3)
C11 C9 C10 C5 175.8(3)
C8 C9 C10 C5 -53.7(3)
C8 C9 C11 C12 37.2(4)
C10 C9 C11 C12 171.1(2)
C9 C11 C12 C13 -6.5(5)
C11 C12 C13 C18 177.3(3)
C11 C12 C13 C14 2.7(5)
C12 C13 C14 C27 93.2(3)
C18 C13 C14 C27 -81.4(3)
C12 C13 C14 C15 -150.5(3)
C18 C13 C14 C15 34.9(4)
C12 C13 C14 C8 -28.7(4)
C18 C13 C14 C8 156.8(2)
C7 C8 C14 C13 179.1(2)
C9 C8 C14 C13 57.8(3)
C26 C8 C14 C13 -62.8(3)
C7 C8 C14 C27 60.3(3)
C9 C8 C14 C27 -61.1(3)
C26 C8 C14 C27 178.3(3)
C7 C8 C14 C15 -58.3(3)
C9 C8 C14 C15 -179.7(2)
C26 C8 C14 C15 59.7(3)
C13 C14 C15 C16 -40.7(4)
C27 C14 C15 C16 76.2(3)
C8 C14 C15 C16 -161.8(3)
C14 C15 C16 C17 56.4(4)
C15 C16 C17 C28 59.8(4)
C15 C16 C17 C22 179.2(3)
C15 C16 C17 C18 -61.2(4)
C12 C13 C18 C19 -87.2(4)
C14 C13 C18 C19 87.4(4)
C12 C13 C18 C17 143.0(3)
C14 C13 C18 C17 -42.4(4)
C28 C17 C18 C13 -68.7(4)
C22 C17 C18 C13 170.1(3)
C16 C17 C18 C13 52.6(4)
C28 C17 C18 C19 161.9(3)
C22 C17 C18 C19 40.7(4)
C16 C17 C18 C19 -76.8(3)
C13 C18 C19 C20 179.8(3)
C17 C18 C19 C20 -51.1(4)
C18 C19 C20 C21 57.9(4)
C18 C19 C20 C30 -62.5(4)
C18 C19 C20 C29 177.2(4)
C19 C20 C21 C22 -57.4(4)
C30 C20 C21 C22 64.1(4)
C29 C20 C21 C22 -176.6(3)
C20 C21 C22 O2 -124.3(4)
C20 C21 C22 C17 53.8(5)
C28 C17 C22 O2 12.9(6)
C16 C17 C22 O2 -107.3(4)
C18 C17 C22 O2 134.4(4)
C28 C17 C22 C21 -165.2(4)
C16 C17 C22 C21 74.6(4)
C18 C17 C22 C21 -43.7(5)
C3 C4 C24 O3 43.0(3)
C23 C4 C24 O3 -76.2(3)
C5 C4 C24 O3 163.9(3)
C10' C1' C2' C3' -58.1(4)
C1' C2' C3' O1' -122.8(3)
C1' C2' C3' C4' 56.8(4)
O1' C3' C4' C23' 12.2(4)
C2' C3' C4' C23' -167.4(3)
O1' C3' C4' C24' -105.8(3)
C2' C3' C4' C24' 74.6(3)
O1' C3' C4' C5' 131.1(3)
C2' C3' C4' C5' -48.6(4)
C3' C4' C5' C6' 177.6(3)
C23' C4' C5' C6' -63.8(3)
C24' C4' C5' C6' 58.2(4)
C3' C4' C5' C10' 44.8(3)
C23' C4' C5' C10' 163.5(3)
C24' C4' C5' C10' -74.5(3)
C10' C5' C6' C7' -64.6(3)
C4' C5' C6' C7' 158.5(3)
C5' C6' C7' C8' 54.9(4)
C6' C7' C8' C26' 77.2(3)
C6' C7' C8' C9' -43.9(3)
C6' C7' C8' C14' -162.9(2)
C7' C8' C9' C11' 177.1(2)
C26' C8' C9' C11' 57.4(3)
C14' C8' C9' C11' -62.7(3)
C7' C8' C9' C10' 44.9(3)
C26' C8' C9' C10' -74.8(3)
C14' C8' C9' C10' 165.1(2)
C2' C1' C10' C25' -69.3(3)
C2' C1' C10' C5' 53.6(3)
C2' C1' C10' C9' 167.3(3)
C6' C5' C10' C1' 176.9(2)
C4' C5' C10' C1' -48.6(3)
C6' C5' C10' C25' -63.9(3)
C4' C5' C10' C25' 70.6(3)
C6' C5' C10' C9' 61.7(3)
C4' C5' C10' C9' -163.8(2)
C11' C9' C10' C1' 60.9(3)
C8' C9' C10' C1' -168.8(3)
C11' C9' C10' C25' -58.6(4)
C8' C9' C10' C25' 71.7(3)
C11' C9' C10' C5' 176.0(3)
C8' C9' C10' C5' -53.6(3)
C8' C9' C11' C12' 36.3(4)
C10' C9' C11' C12' 170.2(3)
C9' C11' C12' C13' -5.8(5)
C11' C12' C13' C18' 177.2(3)
C11' C12' C13' C14' 2.5(5)
C12' C13' C14' C15' -151.0(3)
C18' C13' C14' C15' 34.3(4)
C12' C13' C14' C27' 92.1(3)
C18' C13' C14' C27' -82.6(3)
C12' C13' C14' C8' -28.8(4)
C18' C13' C14' C8' 156.5(2)
C7' C8' C14' C13' 178.6(2)
C26' C8' C14' C13' -62.6(3)
C9' C8' C14' C13' 57.9(3)
C7' C8' C14' C15' -58.0(3)
C26' C8' C14' C15' 60.8(3)
C9' C8' C14' C15' -178.7(2)
C7' C8' C14' C27' 61.1(3)
C26' C8' C14' C27' 179.9(3)
C9' C8' C14' C27' -59.6(3)
C13' C14' C15' C16' -39.5(4)
C27' C14' C15' C16' 77.2(3)
C8' C14' C15' C16' -160.7(3)
C14' C15' C16' C17' 56.3(4)
C15' C16' C17' C28' 58.1(4)
C15' C16' C17' C22' 178.0(3)
C15' C16' C17' C18' -62.5(3)
C12' C13' C18' C19' -88.7(4)
C14' C13' C18' C19' 86.1(4)
C12' C13' C18' C17' 142.7(3)
C14' C13' C18' C17' -42.6(4)
C28' C17' C18' C13' -67.8(4)
C22' C17' C18' C13' 171.5(3)
C16' C17' C18' C13' 53.7(4)
C28' C17' C18' C19' 163.6(3)
C22' C17' C18' C19' 42.9(4)
C16' C17' C18' C19' -74.8(3)
C13' C18' C19' C20' 179.9(3)
C17' C18' C19' C20' -52.4(4)
C18' C19' C20' C21' 58.5(5)
C18' C19' C20' C30' -62.2(4)
C18' C19' C20' C29' 177.1(4)
C30' C20' C21' C22' 64.0(4)
C19' C20' C21' C22' -57.9(4)
C29' C20' C21' C22' -176.6(4)
C20' C21' C22' O2' -125.1(4)
C20' C21' C22' C17' 55.1(5)
C28' C17' C22' O2' 13.5(5)
C16' C17' C22' O2' -107.7(4)
C18' C17' C22' O2' 134.5(4)
C28' C17' C22' C21' -166.7(4)
C16' C17' C22' C21' 72.1(4)
C18' C17' C22' C21' -45.7(5)
C3' C4' C24' O3' 66.8(3)
C23' C4' C24' O3' -51.8(3)
C5' C4' C24' O3' -174.5(2)
